data_4071530
loop_
_publ_author_name
'Jiang, Annie J.'
'Schrock, Richard R.'
'M\"uller, Peter'

_publ_section_title
;
 Cationic Molybdenum Imido Alkylidene Complexes
;
_journal_issue 17
_journal_name_full Organometallics
_journal_page_first 4428
_journal_paper_doi 10.1021/om800209b
_journal_volume 27
_journal_year 2008
_chemical_formula_sum 'C67 H58 B F24 Mo N3'
_chemical_formula_weight 1467.91
_chemical_name_systematic
; 
 ? 
;
_space_group_IT_number 14
_symmetry_cell_setting monoclinic
_symmetry_space_group_name_Hall '-P 2yn'
_symmetry_space_group_name_H-M 'P 1 21/n 1'
_atom_sites_solution_hydrogens geom
_atom_sites_solution_primary direct
_atom_sites_solution_secondary difmap
_audit_creation_method SHELXL-97
_cell_angle_alpha 90.00
_cell_angle_beta 93.7380(10)
_cell_angle_gamma 90.00
_cell_formula_units_Z 8
_cell_length_a 24.9162(9)
_cell_length_b 18.8260(7)
_cell_length_c 28.0325(11)
_cell_measurement_reflns_used 9638
_cell_measurement_temperature 100(2)
_cell_measurement_theta_max 30.00
_cell_measurement_theta_min 2.41
_cell_volume 13121.3(9)
_computing_cell_refinement 'Bruker SMART'
_computing_data_collection 'Bruker SMART'
_computing_data_reduction 'Bruker SAINT'
_computing_molecular_graphics 'Bruker SHELXTL'
_computing_publication_material 'Bruker SHELXTL'
_computing_structure_refinement 'SHELXL-97 (Sheldrick, 1997)'
_computing_structure_solution 'SHELXS-97 (Sheldrick, 1990)'
_diffrn_ambient_temperature 100(2)
_diffrn_detector_area_resol_mean 8.3
_diffrn_measured_fraction_theta_full 0.991
_diffrn_measured_fraction_theta_max 0.991
_diffrn_measurement_device_type 'CCD area detector'
_diffrn_measurement_method 'phi and omega scans'
_diffrn_radiation_monochromator graphite
_diffrn_radiation_source 'fine-focus sealed tube'
_diffrn_radiation_type MoK\a
_diffrn_radiation_wavelength 0.71073
_diffrn_reflns_av_R_equivalents 0.0591
_diffrn_reflns_av_sigmaI/netI 0.0342
_diffrn_reflns_limit_h_max 35
_diffrn_reflns_limit_h_min -35
_diffrn_reflns_limit_k_max 26
_diffrn_reflns_limit_k_min -26
_diffrn_reflns_limit_l_max 39
_diffrn_reflns_limit_l_min -39
_diffrn_reflns_number 355073
_diffrn_reflns_theta_full 30.26
_diffrn_reflns_theta_max 30.26
_diffrn_reflns_theta_min 1.06
_diffrn_standards_decay_% 0
_diffrn_standards_interval_count 0
_diffrn_standards_interval_time 0
_diffrn_standards_number 0
_exptl_absorpt_coefficient_mu 0.311
_exptl_absorpt_correction_T_max 0.9124
_exptl_absorpt_correction_T_min 0.8598
_exptl_absorpt_correction_type multi-scan
_exptl_absorpt_process_details 'SADABS (Sheldrick, 2007)'
_exptl_crystal_colour yellow
_exptl_crystal_density_diffrn 1.486
_exptl_crystal_density_meas 0
_exptl_crystal_density_method 'not measured'
_exptl_crystal_description block
_exptl_crystal_F_000 5952
_exptl_crystal_size_max 0.50
_exptl_crystal_size_mid 0.45
_exptl_crystal_size_min 0.30
_refine_diff_density_max 1.504
_refine_diff_density_min -1.076
_refine_diff_density_rms 0.075
_refine_ls_extinction_method none
_refine_ls_goodness_of_fit_ref 1.050
_refine_ls_hydrogen_treatment mixed
_refine_ls_matrix_type full
_refine_ls_number_parameters 1995
_refine_ls_number_reflns 38819
_refine_ls_number_restraints 5039
_refine_ls_restrained_S_all 1.122
_refine_ls_R_factor_all 0.0716
_refine_ls_R_factor_gt 0.0476
_refine_ls_shift/su_max 0.003
_refine_ls_shift/su_mean 0.000
_refine_ls_structure_factor_coef Fsqd
_refine_ls_weighting_details 'calc w=1/[\s^2^(Fo^2^)+(0.0435P)^2^+14.8406P] where P=(Fo^2^+2Fc^2^)/3'
_refine_ls_weighting_scheme calc
_refine_ls_wR_factor_gt 0.1068
_refine_ls_wR_factor_ref 0.1215
_reflns_number_gt 29380
_reflns_number_total 38819
_reflns_threshold_expression >2sigma(I)
_cod_data_source_file om800209b-file005.cif
_cod_data_source_block 07164
_cod_depositor_comments
;
The following automatic conversions were performed:

'_symmetry_cell_setting' value 'Monoclinic' changed to 'monoclinic'
according to /home/saulius/struct/CIF-dictionaries/cif_core.dic
dictionary named 'cif_core.dic' version 2.4.1 from 2010-06-29.

Automatic conversion script
Id: cif_fix_values 1715 2011-07-08 13:25:40Z adriana 
;
_cod_original_sg_symbol_H-M P2(1)/n
_cod_database_code 4071530

loop_
_symmetry_equiv_pos_as_xyz
'x, y, z'
'-x+1/2, y+1/2, -z+1/2'
'-x, -y, -z'
'x-1/2, -y-1/2, z-1/2'

loop_
_atom_site_label
_atom_site_type_symbol
_atom_site_fract_x
_atom_site_fract_y
_atom_site_fract_z
_atom_site_U_iso_or_equiv
_atom_site_adp_type
_atom_site_occupancy
_atom_site_symmetry_multiplicity
_atom_site_calc_flag
_atom_site_refinement_flags
_atom_site_disorder_assembly
_atom_site_disorder_group
Mo1 Mo 0.691227(8) 0.640148(10) 0.218284(7) 0.02165(5) Uani 1 1 d U . .
C1 C 0.68133(10) 0.74080(13) 0.20763(9) 0.0279(5) Uani 1 1 d DU . .
H1 H 0.6442(8) 0.7514(15) 0.1994(10) 0.033 Uiso 1 1 d D . .
C2 C 0.71369(12) 0.80895(14) 0.20684(11) 0.0383(6) Uani 1 1 d U . .
C3 C 0.77325(13) 0.79871(18) 0.21937(17) 0.0669(11) Uani 1 1 d U . .
H3A H 0.7917 0.8446 0.2180 0.100 Uiso 1 1 calc R . .
H3B H 0.7881 0.7659 0.1965 0.100 Uiso 1 1 calc R . .
H3C H 0.7785 0.7790 0.2517 0.100 Uiso 1 1 calc R . .
C4 C 0.7075(2) 0.8384(2) 0.15526(14) 0.0822(15) Uani 1 1 d U . .
H4A H 0.7281 0.8826 0.1534 0.123 Uiso 1 1 calc R . .
H4B H 0.6695 0.8480 0.1466 0.123 Uiso 1 1 calc R . .
H4C H 0.7210 0.8034 0.1331 0.123 Uiso 1 1 calc R . .
C5 C 0.68608(11) 0.85812(13) 0.24150(10) 0.0357(6) Uani 1 1 d U . .
C6 C 0.71061(18) 0.8751(2) 0.28514(15) 0.0777(14) Uani 1 1 d U . .
H6 H 0.7460 0.8585 0.2936 0.093 Uiso 1 1 calc R . .
C7 C 0.6842(3) 0.9162(3) 0.31670(19) 0.118(2) Uani 1 1 d U . .
H7 H 0.7019 0.9280 0.3467 0.142 Uiso 1 1 calc R . .
C8 C 0.6341(2) 0.9398(3) 0.3063(2) 0.0937(16) Uani 1 1 d U . .
H8 H 0.6165 0.9679 0.3288 0.112 Uiso 1 1 calc R . .
C9 C 0.60881(17) 0.9236(2) 0.2637(2) 0.0877(15) Uani 1 1 d U . .
H9 H 0.5732 0.9401 0.2562 0.105 Uiso 1 1 calc R . .
C10 C 0.63465(14) 0.88291(17) 0.23096(16) 0.0599(10) Uani 1 1 d U . .
H10 H 0.6167 0.8720 0.2009 0.072 Uiso 1 1 calc R . .
N1 N 0.76084(8) 0.63626(10) 0.21705(7) 0.0244(4) Uani 1 1 d U . .
C11 C 0.81570(10) 0.63228(14) 0.20872(9) 0.0299(5) Uani 1 1 d U . .
C12 C 0.85386(11) 0.62865(16) 0.24798(10) 0.0364(6) Uani 1 1 d U . .
C120 C 0.83877(12) 0.63151(18) 0.29947(10) 0.0431(7) Uani 1 1 d U . .
H120 H 0.7989 0.6381 0.2992 0.052 Uiso 1 1 calc R . .
C121 C 0.86532(15) 0.6947(2) 0.32559(13) 0.0670(11) Uani 1 1 d U . .
H12A H 0.8550 0.6953 0.3587 0.101 Uiso 1 1 calc R . .
H12B H 0.8535 0.7388 0.3096 0.101 Uiso 1 1 calc R . .
H12C H 0.9045 0.6905 0.3252 0.101 Uiso 1 1 calc R . .
C122 C 0.85288(18) 0.5624(2) 0.32610(14) 0.0756(13) Uani 1 1 d U . .
H12D H 0.8353 0.5225 0.3090 0.113 Uiso 1 1 calc R . .
H12E H 0.8404 0.5650 0.3585 0.113 Uiso 1 1 calc R . .
H12F H 0.8919 0.5556 0.3279 0.113 Uiso 1 1 calc R . .
C13 C 0.90803(12) 0.62399(19) 0.23781(12) 0.0497(8) Uani 1 1 d U . .
H13 H 0.9348 0.6208 0.2634 0.060 Uiso 1 1 calc R . .
C14 C 0.92330(11) 0.6239(2) 0.19166(12) 0.0526(9) Uani 1 1 d U . .
H14 H 0.9603 0.6197 0.1859 0.063 Uiso 1 1 calc R . .
C15 C 0.88579(11) 0.62987(17) 0.15355(11) 0.0448(7) Uani 1 1 d U . .
H15 H 0.8973 0.6307 0.1219 0.054 Uiso 1 1 calc R . .
C16 C 0.83107(10) 0.63464(14) 0.16099(9) 0.0325(5) Uani 1 1 d U . .
C160 C 0.79073(11) 0.64114(15) 0.11856(9) 0.0337(6) Uani 1 1 d U . .
H160 H 0.7551 0.6530 0.1309 0.040 Uiso 1 1 calc R . .
C161 C 0.80515(14) 0.70050(19) 0.08411(11) 0.0511(8) Uani 1 1 d U . .
H16A H 0.7778 0.7028 0.0574 0.077 Uiso 1 1 calc R . .
H16B H 0.8403 0.6906 0.0718 0.077 Uiso 1 1 calc R . .
H16C H 0.8066 0.7460 0.1011 0.077 Uiso 1 1 calc R . .
C162 C 0.78486(12) 0.56977(18) 0.09198(11) 0.0458(7) Uani 1 1 d U . .
H16D H 0.7586 0.5748 0.0646 0.069 Uiso 1 1 calc R . .
H16E H 0.7725 0.5334 0.1137 0.069 Uiso 1 1 calc R . .
H16F H 0.8197 0.5557 0.0807 0.069 Uiso 1 1 calc R . .
N2 N 0.59950(8) 0.63213(12) 0.18559(7) 0.0312(4) Uani 1 1 d U . .
C21 C 0.60559(11) 0.57270(14) 0.21357(9) 0.0331(5) Uani 1 1 d U . .
C22 C 0.56991(12) 0.56170(16) 0.25395(11) 0.0419(7) Uani 1 1 d U . .
H22A H 0.5580 0.6079 0.2655 0.063 Uiso 1 1 calc R . .
H22B H 0.5899 0.5365 0.2800 0.063 Uiso 1 1 calc R . .
H22C H 0.5385 0.5335 0.2427 0.063 Uiso 1 1 calc R . .
C23 C 0.64539(12) 0.52765(14) 0.19712(10) 0.0381(6) Uani 1 1 d U . .
H23 H 0.6574 0.4838 0.2108 0.046 Uiso 1 1 calc R . .
C24 C 0.66400(11) 0.56105(15) 0.15602(10) 0.0372(6) Uani 1 1 d U . .
H24 H 0.6913 0.5441 0.1368 0.045 Uiso 1 1 calc R . .
C25 C 0.63418(10) 0.62442(15) 0.14925(9) 0.0340(5) Uani 1 1 d U . .
C26 C 0.63157(12) 0.67302(19) 0.10693(10) 0.0451(7) Uani 1 1 d U . .
H26A H 0.6044 0.6557 0.0829 0.068 Uiso 1 1 calc R . .
H26B H 0.6667 0.6743 0.0932 0.068 Uiso 1 1 calc R . .
H26C H 0.6219 0.7209 0.1170 0.068 Uiso 1 1 calc R . .
N3 N 0.67635(8) 0.64488(10) 0.29435(7) 0.0240(4) Uani 1 1 d U . .
C31 C 0.65157(10) 0.70257(14) 0.31204(9) 0.0298(5) Uani 1 1 d U . .
H31 H 0.6418 0.7405 0.2908 0.036 Uiso 1 1 calc R . .
C32 C 0.63997(11) 0.70873(16) 0.35913(10) 0.0379(6) Uani 1 1 d U . .
H32 H 0.6225 0.7502 0.3697 0.046 Uiso 1 1 calc R . .
C33 C 0.65368(10) 0.65465(17) 0.39123(9) 0.0373(6) Uani 1 1 d U . .
C34 C 0.64185(13) 0.6594(2) 0.44287(10) 0.0546(9) Uani 1 1 d U . .
H34A H 0.6702 0.6869 0.4603 0.082 Uiso 1 1 calc R . .
H34B H 0.6406 0.6115 0.4564 0.082 Uiso 1 1 calc R . .
H34C H 0.6071 0.6829 0.4456 0.082 Uiso 1 1 calc R . .
C35 C 0.67942(11) 0.59619(15) 0.37327(9) 0.0343(5) Uani 1 1 d U . .
H35 H 0.6901 0.5585 0.3943 0.041 Uiso 1 1 calc R . .
C36 C 0.68996(10) 0.59131(13) 0.32530(9) 0.0291(5) Uani 1 1 d U . .
C37 C 0.71460(13) 0.52475(15) 0.30745(10) 0.0429(7) Uani 1 1 d U . .
H37A H 0.6861 0.4922 0.2956 0.064 Uiso 1 1 calc R . .
H37B H 0.7363 0.5021 0.3336 0.064 Uiso 1 1 calc R . .
H37C H 0.7376 0.5364 0.2815 0.064 Uiso 1 1 calc R . .
B1 B 0.50777(10) 0.25355(13) 0.02267(9) 0.0203(4) Uani 1 1 d U . .
C210 C 0.50446(8) 0.28949(11) -0.03083(8) 0.0199(4) Uani 1 1 d U A .
C211 C 0.50300(9) 0.36352(11) -0.03737(8) 0.0214(4) Uani 1 1 d U . .
H211 H 0.5003 0.3934 -0.0103 0.026 Uiso 1 1 calc R . .
C212 C 0.50539(9) 0.39441(12) -0.08242(8) 0.0245(4) Uani 1 1 d U A .
C213 C 0.50240(12) 0.47307(14) -0.08770(10) 0.0393(6) Uani 1 1 d DU . .
F1 F 0.4526(3) 0.4969(4) -0.0740(6) 0.084(3) Uani 0.51(2) 1 d PDU A 1
F2 F 0.5062(8) 0.4995(5) -0.1285(3) 0.092(4) Uani 0.51(2) 1 d PDU A 1
F3 F 0.5331(4) 0.5068(6) -0.0558(4) 0.062(2) Uani 0.51(2) 1 d PDU A 1
F1A F 0.5373(7) 0.4921(5) -0.1218(5) 0.091(4) Uani 0.49(2) 1 d PDU A 2
F2A F 0.4574(5) 0.4962(4) -0.1043(9) 0.117(6) Uani 0.49(2) 1 d PDU A 2
F3A F 0.5216(6) 0.5087(6) -0.0513(3) 0.066(3) Uani 0.49(2) 1 d PDU A 2
C214 C 0.50979(9) 0.35274(13) -0.12289(8) 0.0262(5) Uani 1 1 d U . .
H214 H 0.5116 0.3738 -0.1536 0.031 Uiso 1 1 calc R A .
C215 C 0.51148(9) 0.27965(13) -0.11720(8) 0.0251(4) Uani 1 1 d U A .
C216 C 0.51497(11) 0.23250(15) -0.16000(9) 0.0348(6) Uani 1 1 d DU . .
F4 F 0.55283(8) 0.18289(11) -0.15286(7) 0.0576(5) Uani 1 1 d DU A .
F5 F 0.52833(10) 0.26802(11) -0.19861(6) 0.0657(6) Uani 1 1 d DU A .
F6 F 0.46951(8) 0.19935(12) -0.17127(7) 0.0663(6) Uani 1 1 d DU A .
C217 C 0.50905(9) 0.24890(12) -0.07241(8) 0.0229(4) Uani 1 1 d U . .
H217 H 0.5105 0.1986 -0.0698 0.027 Uiso 1 1 calc R A .
C220 C 0.57242(9) 0.25226(11) 0.03738(7) 0.0204(4) Uani 1 1 d U . .
C221 C 0.59966(10) 0.30855(12) 0.06082(8) 0.0259(5) Uani 1 1 d U . .
H221 H 0.5794 0.3470 0.0723 0.031 Uiso 1 1 calc R . .
C222 C 0.65544(11) 0.31002(14) 0.06793(9) 0.0321(5) Uani 1 1 d U . .
C223 C 0.68168(13) 0.37299(19) 0.09256(11) 0.0507(8) Uani 1 1 d DU . .
F7 F 0.73425(10) 0.37315(19) 0.09119(13) 0.1392(16) Uani 1 1 d DU . .
F8 F 0.66532(14) 0.43440(12) 0.07337(8) 0.1011(10) Uani 1 1 d DU . .
F9 F 0.67140(9) 0.37780(11) 0.13810(6) 0.0602(5) Uani 1 1 d DU . .
C224 C 0.68668(10) 0.25593(14) 0.05169(9) 0.0324(5) Uani 1 1 d U . .
H224 H 0.7247 0.2569 0.0570 0.039 Uiso 1 1 calc R . .
C225 C 0.66101(10) 0.20004(13) 0.02745(10) 0.0306(5) Uani 1 1 d U . .
C226 C 0.69462(11) 0.14229(15) 0.00821(14) 0.0500(8) Uani 1 1 d DU . .
F10 F 0.71836(10) 0.10235(12) 0.04329(11) 0.0988(10) Uani 1 1 d DU . .
F11 F 0.73439(10) 0.16772(12) -0.01547(14) 0.1193(13) Uani 1 1 d DU . .
F12 F 0.66745(7) 0.09787(9) -0.02121(7) 0.0477(4) Uani 1 1 d DU . .
C227 C 0.60505(9) 0.19823(12) 0.02073(9) 0.0251(4) Uani 1 1 d U . .
H227 H 0.5885 0.1590 0.0043 0.030 Uiso 1 1 calc R . .
C230 C 0.47254(9) 0.29777(11) 0.05996(8) 0.0208(4) Uani 1 1 d U . .
C231 C 0.42292(9) 0.32831(11) 0.04487(8) 0.0229(4) Uani 1 1 d U . .
H231 H 0.4120 0.3281 0.0118 0.027 Uiso 1 1 calc R . .
C232 C 0.38929(9) 0.35885(11) 0.07682(8) 0.0242(4) Uani 1 1 d U . .
C233 C 0.33751(10) 0.39147(13) 0.05752(10) 0.0325(5) Uani 1 1 d DU . .
F13 F 0.34485(7) 0.45497(9) 0.03729(8) 0.0537(5) Uani 1 1 d DU . .
F14 F 0.30281(6) 0.40260(10) 0.09147(6) 0.0437(4) Uani 1 1 d DU . .
F15 F 0.31146(6) 0.35135(9) 0.02402(6) 0.0435(4) Uani 1 1 d DU . .
C234 C 0.40379(10) 0.36079(12) 0.12542(9) 0.0267(5) Uani 1 1 d U . .
H234 H 0.3808 0.3818 0.1472 0.032 Uiso 1 1 calc R . .
C235 C 0.45265(10) 0.33121(12) 0.14134(8) 0.0257(4) Uani 1 1 d U . .
C236 C 0.47053(12) 0.33577(14) 0.19351(9) 0.0341(5) Uani 1 1 d DU . .
F16 F 0.42950(8) 0.33000(12) 0.22160(6) 0.0565(5) Uani 1 1 d DU . .
F17 F 0.49363(9) 0.39837(9) 0.20429(6) 0.0528(5) Uani 1 1 d DU . .
F18 F 0.50603(7) 0.28583(9) 0.20717(5) 0.0445(4) Uani 1 1 d DU . .
C237 C 0.48611(9) 0.29990(12) 0.10924(8) 0.0239(4) Uani 1 1 d U . .
H237 H 0.5191 0.2794 0.1212 0.029 Uiso 1 1 calc R . .
C240 C 0.48049(9) 0.17422(11) 0.02206(8) 0.0203(4) Uani 1 1 d U B .
C241 C 0.49845(9) 0.11907(11) 0.05261(8) 0.0210(4) Uani 1 1 d U . .
H241 H 0.5298 0.1259 0.0732 0.025 Uiso 1 1 calc R . .
C242 C 0.47136(9) 0.05426(11) 0.05344(8) 0.0242(4) Uani 1 1 d U B .
C243 C 0.49015(10) -0.00298(12) 0.08752(10) 0.0309(5) Uani 1 1 d DU . .
F19 F 0.4808(5) -0.0672(5) 0.0684(4) 0.054(2) Uani 0.52(3) 1 d PDU B 1
F20 F 0.5434(2) -0.0012(5) 0.0961(4) 0.054(2) Uani 0.52(3) 1 d PDU B 1
F21 F 0.4683(7) -0.0016(8) 0.1280(4) 0.065(3) Uani 0.52(3) 1 d PDU B 1
F19A F 0.5330(6) 0.0140(7) 0.1159(8) 0.078(4) Uani 0.48(3) 1 d PDU B 2
F20A F 0.4965(9) -0.0649(6) 0.0687(5) 0.077(4) Uani 0.48(3) 1 d PDU B 2
F21A F 0.4531(5) -0.0137(9) 0.1202(5) 0.056(3) Uani 0.48(3) 1 d PDU B 2
C244 C 0.42499(10) 0.04247(13) 0.02391(9) 0.0302(5) Uani 1 1 d U . .
H244 H 0.4070 -0.0020 0.0240 0.036 Uiso 1 1 calc R B .
C245 C 0.40588(10) 0.09712(13) -0.00555(9) 0.0305(5) Uani 1 1 d U B .
C246 C 0.35552(13) 0.08738(15) -0.03744(11) 0.0449(7) Uani 1 1 d DU . .
F22 F 0.3617(3) 0.0602(3) -0.07788(19) 0.0482(14) Uani 0.554(15) 1 d PDU B 1
F23 F 0.32023(15) 0.0445(3) -0.01439(18) 0.0425(15) Uani 0.554(15) 1 d PDU B 1
F24 F 0.3267(3) 0.1476(2) -0.0418(2) 0.0334(13) Uani 0.554(15) 1 d PDU B 1
F22A F 0.3355(7) 0.0258(6) -0.0395(7) 0.147(7) Uani 0.446(15) 1 d PDU B 2
F23A F 0.3734(3) 0.0921(8) -0.0861(3) 0.071(3) Uani 0.446(15) 1 d PDU B 2
F24A F 0.3226(5) 0.1395(6) -0.0400(5) 0.091(4) Uani 0.446(15) 1 d PDU B 2
C247 C 0.43317(9) 0.16121(12) -0.00651(8) 0.0259(5) Uani 1 1 d U . .
H247 H 0.4193 0.1977 -0.0273 0.031 Uiso 1 1 calc R B .
Mo2 Mo 0.214743(7) 0.128091(9) 0.229468(6) 0.01847(4) Uani 1 1 d U . .
C110 C 0.19471(9) 0.22591(12) 0.21640(8) 0.0224(4) Uani 1 1 d DU . .
H110 H 0.1567(7) 0.2288(14) 0.2112(9) 0.027 Uiso 1 1 d D . .
C111 C 0.22070(9) 0.29761(12) 0.20831(8) 0.0241(4) Uani 1 1 d U . .
C112 C 0.28207(10) 0.29787(12) 0.21545(10) 0.0293(5) Uani 1 1 d U . .
H11A H 0.2956 0.3457 0.2095 0.044 Uiso 1 1 calc R . .
H11B H 0.2970 0.2644 0.1931 0.044 Uiso 1 1 calc R . .
H11C H 0.2929 0.2837 0.2483 0.044 Uiso 1 1 calc R . .
C113 C 0.20537(12) 0.31865(14) 0.15610(9) 0.0349(6) Uani 1 1 d U . .
H11D H 0.2214 0.3648 0.1493 0.052 Uiso 1 1 calc R . .
H11E H 0.1661 0.3218 0.1512 0.052 Uiso 1 1 calc R . .
H11F H 0.2188 0.2827 0.1346 0.052 Uiso 1 1 calc R . .
C114 C 0.19559(9) 0.34720(12) 0.24450(9) 0.0271(5) Uani 1 1 d U . .
C115 C 0.15130(11) 0.39047(14) 0.23159(11) 0.0379(6) Uani 1 1 d U . .
H115 H 0.1375 0.3920 0.1992 0.045 Uiso 1 1 calc R . .
C116 C 0.12741(12) 0.43124(16) 0.26562(13) 0.0477(8) Uani 1 1 d U . .
H116 H 0.0973 0.4601 0.2563 0.057 Uiso 1 1 calc R . .
C117 C 0.14670(12) 0.43037(16) 0.31231(13) 0.0473(8) Uani 1 1 d U . .
H117 H 0.1300 0.4584 0.3353 0.057 Uiso 1 1 calc R . .
C118 C 0.19053(13) 0.38859(17) 0.32603(12) 0.0470(7) Uani 1 1 d U . .
H118 H 0.2042 0.3879 0.3585 0.056 Uiso 1 1 calc R . .
C119 C 0.21465(11) 0.34731(15) 0.29206(10) 0.0372(6) Uani 1 1 d U . .
H119 H 0.2448 0.3187 0.3017 0.045 Uiso 1 1 calc R . .
N4 N 0.28365(7) 0.13427(9) 0.22354(6) 0.0186(3) Uani 1 1 d U . .
C41 C 0.33715(8) 0.13550(11) 0.21072(8) 0.0198(4) Uani 1 1 d U . .
C42 C 0.34732(9) 0.13685(12) 0.16159(8) 0.0227(4) Uani 1 1 d U . .
C420 C 0.30322(9) 0.13646(12) 0.12172(8) 0.0241(4) Uani 1 1 d U . .
H420 H 0.2681 0.1427 0.1365 0.029 Uiso 1 1 calc R . .
C421 C 0.30171(11) 0.06504(13) 0.09534(9) 0.0324(5) Uani 1 1 d U . .
H42A H 0.2730 0.0659 0.0697 0.049 Uiso 1 1 calc R . .
H42B H 0.2948 0.0268 0.1179 0.049 Uiso 1 1 calc R . .
H42C H 0.3364 0.0568 0.0816 0.049 Uiso 1 1 calc R . .
C422 C 0.30936(11) 0.19760(14) 0.08639(9) 0.0322(5) Uani 1 1 d U . .
H42D H 0.2802 0.1954 0.0612 0.048 Uiso 1 1 calc R . .
H42E H 0.3440 0.1934 0.0720 0.048 Uiso 1 1 calc R . .
H42F H 0.3078 0.2430 0.1033 0.048 Uiso 1 1 calc R . .
C43 C 0.40076(10) 0.13806(14) 0.14988(9) 0.0301(5) Uani 1 1 d U . .
H43 H 0.4087 0.1385 0.1172 0.036 Uiso 1 1 calc R . .
C44 C 0.44254(10) 0.13862(15) 0.18490(10) 0.0351(6) Uani 1 1 d U . .
H44 H 0.4787 0.1385 0.1761 0.042 Uiso 1 1 calc R . .
C45 C 0.43190(10) 0.13932(15) 0.23259(9) 0.0329(5) Uani 1 1 d U . .
H45 H 0.4611 0.1403 0.2562 0.039 Uiso 1 1 calc R . .
C46 C 0.37928(9) 0.13867(12) 0.24708(8) 0.0243(4) Uani 1 1 d U . .
C460 C 0.36969(10) 0.14449(14) 0.29980(8) 0.0288(5) Uani 1 1 d U . .
H460 H 0.3300 0.1440 0.3031 0.035 Uiso 1 1 calc R . .
C461 C 0.39213(12) 0.21508(17) 0.32019(10) 0.0427(7) Uani 1 1 d U . .
H46A H 0.3856 0.2182 0.3542 0.064 Uiso 1 1 calc R . .
H46B H 0.3742 0.2548 0.3030 0.064 Uiso 1 1 calc R . .
H46C H 0.4309 0.2173 0.3163 0.064 Uiso 1 1 calc R . .
C462 C 0.39445(12) 0.08214(17) 0.32861(10) 0.0422(7) Uani 1 1 d U . .
H46D H 0.3873 0.0878 0.3624 0.063 Uiso 1 1 calc R . .
H46E H 0.4334 0.0812 0.3254 0.063 Uiso 1 1 calc R . .
H46F H 0.3785 0.0376 0.3165 0.063 Uiso 1 1 calc R . .
N5 N 0.12329(8) 0.09962(12) 0.20286(7) 0.0303(4) Uani 1 1 d U . .
C51 C 0.15584(9) 0.09689(13) 0.16428(9) 0.0284(5) Uani 1 1 d U . .
C52 C 0.14380(11) 0.14100(16) 0.12045(9) 0.0364(6) Uani 1 1 d U . .
H52A H 0.1184 0.1156 0.0984 0.055 Uiso 1 1 calc R . .
H52B H 0.1772 0.1500 0.1048 0.055 Uiso 1 1 calc R . .
H52C H 0.1279 0.1863 0.1295 0.055 Uiso 1 1 calc R . .
C53 C 0.19296(10) 0.04098(13) 0.17089(9) 0.0305(5) Uani 1 1 d U . .
H53 H 0.2202 0.0286 0.1502 0.037 Uiso 1 1 calc R . .
C54 C 0.18208(11) 0.00645(13) 0.21414(9) 0.0335(5) Uani 1 1 d U . .
H54 H 0.2003 -0.0335 0.2282 0.040 Uiso 1 1 calc R . .
C55 C 0.13870(11) 0.04352(14) 0.23194(9) 0.0329(5) Uani 1 1 d U . .
C56 C 0.10795(13) 0.02629(17) 0.27457(11) 0.0452(7) Uani 1 1 d U . .
H56A H 0.0947 0.0703 0.2883 0.068 Uiso 1 1 calc R . .
H56B H 0.1316 0.0017 0.2985 0.068 Uiso 1 1 calc R . .
H56C H 0.0774 -0.0044 0.2648 0.068 Uiso 1 1 calc R . .
N6 N 0.20241(7) 0.13210(9) 0.30609(6) 0.0205(3) Uani 1 1 d U . .
C61 C 0.16913(9) 0.18275(12) 0.32266(9) 0.0259(4) Uani 1 1 d U . .
H61 H 0.1562 0.2190 0.3013 0.031 Uiso 1 1 calc R . .
C62 C 0.15338(10) 0.18391(14) 0.36856(9) 0.0303(5) Uani 1 1 d U . .
H62 H 0.1302 0.2205 0.3783 0.036 Uiso 1 1 calc R . .
C63 C 0.17119(9) 0.13159(13) 0.40100(8) 0.0270(5) Uani 1 1 d U . .
C64 C 0.15254(11) 0.12959(16) 0.45073(9) 0.0360(6) Uani 1 1 d U . .
H64A H 0.1191 0.1022 0.4509 0.054 Uiso 1 1 calc R . .
H64B H 0.1462 0.1781 0.4616 0.054 Uiso 1 1 calc R . .
H64C H 0.1802 0.1071 0.4722 0.054 Uiso 1 1 calc R . .
C65 C 0.20620(9) 0.08140(13) 0.38458(8) 0.0257(4) Uani 1 1 d U . .
H65 H 0.2203 0.0458 0.4059 0.031 Uiso 1 1 calc R . .
C66 C 0.22119(9) 0.08176(11) 0.33763(8) 0.0221(4) Uani 1 1 d U . .
C67 C 0.25720(10) 0.02359(12) 0.32161(9) 0.0285(5) Uani 1 1 d U . .
H67A H 0.2354 -0.0181 0.3122 0.043 Uiso 1 1 calc R . .
H67B H 0.2833 0.0108 0.3479 0.043 Uiso 1 1 calc R . .
H67C H 0.2763 0.0401 0.2942 0.043 Uiso 1 1 calc R . .
B2 B 0.01483(9) 0.24313(12) -0.01728(8) 0.0184(4) Uani 1 1 d U . .
C250 C -0.04827(8) 0.23945(11) -0.03689(7) 0.0193(4) Uani 1 1 d U C .
C251 C -0.07059(9) 0.18018(12) -0.06120(8) 0.0231(4) Uani 1 1 d U . .
H251 H -0.0475 0.1428 -0.0697 0.028 Uiso 1 1 calc R . .
C252 C -0.12554(9) 0.17440(12) -0.07334(8) 0.0255(4) Uani 1 1 d U C .
C253 C -0.14666(10) 0.11013(14) -0.09976(10) 0.0346(6) Uani 1 1 d DU . .
F25 F -0.1407(4) 0.0528(3) -0.0761(2) 0.088(3) Uani 0.578(12) 1 d PDU C 1
F26 F -0.1192(3) 0.0987(3) -0.13925(19) 0.0627(18) Uani 0.578(12) 1 d PDU C 1
F27 F -0.19663(18) 0.1164(3) -0.1165(3) 0.085(3) Uani 0.578(12) 1 d PDU C 1
F25A F -0.1582(6) 0.1206(4) -0.1441(2) 0.091(5) Uani 0.422(12) 1 d PDU C 2
F26A F -0.1175(3) 0.0534(4) -0.0939(5) 0.092(4) Uani 0.422(12) 1 d PDU C 2
F27A F -0.1942(3) 0.0871(4) -0.0827(4) 0.066(3) Uani 0.422(12) 1 d PDU C 2
C254 C -0.16075(9) 0.22777(12) -0.06185(8) 0.0257(5) Uani 1 1 d U . .
H254 H -0.1981 0.2242 -0.0706 0.031 Uiso 1 1 calc R C .
C255 C -0.13986(9) 0.28653(12) -0.03728(8) 0.0239(4) Uani 1 1 d U C .
C256 C -0.17623(9) 0.34565(13) -0.02470(10) 0.0309(5) Uani 1 1 d DU . .
F28 F -0.17598(8) 0.39928(9) -0.05656(8) 0.0577(5) Uani 1 1 d DU C .
F29 F -0.22761(6) 0.32592(9) -0.02391(7) 0.0489(5) Uani 1 1 d DU C .
F30 F -0.16216(7) 0.37543(10) 0.01734(7) 0.0507(5) Uani 1 1 d DU C .
C257 C -0.08504(9) 0.29199(12) -0.02485(8) 0.0218(4) Uani 1 1 d U . .
H257 H -0.0720 0.3326 -0.0076 0.026 Uiso 1 1 calc R C .
C260 C 0.05368(8) 0.19589(11) -0.04976(7) 0.0194(4) Uani 1 1 d U D .
C261 C 0.04631(9) 0.19453(11) -0.09982(8) 0.0216(4) Uani 1 1 d U . .
H261 H 0.0169 0.2198 -0.1149 0.026 Uiso 1 1 calc R . .
C262 C 0.08065(10) 0.15752(12) -0.12809(8) 0.0250(4) Uani 1 1 d U D .
C263 C 0.06927(11) 0.15596(14) -0.18127(9) 0.0337(5) Uani 1 1 d DU . .
F31 F 0.01943(15) 0.1426(6) -0.19350(13) 0.075(3) Uani 0.639(14) 1 d PDU D 1
F32 F 0.0970(2) 0.1042(3) -0.20227(16) 0.0620(16) Uani 0.639(14) 1 d PDU D 1
F33 F 0.0851(4) 0.2126(3) -0.2022(2) 0.084(3) Uani 0.639(14) 1 d PDU D 1
F31A F 0.1043(4) 0.1877(9) -0.2053(4) 0.083(4) Uani 0.361(14) 1 d PDU D 2
F32A F 0.0251(4) 0.1953(9) -0.1965(2) 0.068(4) Uani 0.361(14) 1 d PDU D 2
F33A F 0.0612(10) 0.0939(4) -0.1983(3) 0.117(7) Uani 0.361(14) 1 d PDU D 2
C264 C 0.12527(9) 0.12189(13) -0.10777(9) 0.0270(5) Uani 1 1 d U . .
H264 H 0.1490 0.0970 -0.1271 0.032 Uiso 1 1 calc R D .
C265 C 0.13413(9) 0.12369(12) -0.05876(8) 0.0240(4) Uani 1 1 d U D .
C266 C 0.18138(11) 0.08615(15) -0.03499(10) 0.0378(6) Uani 1 1 d DU . .
F34 F 0.1677(9) 0.0335(11) -0.0058(10) 0.083(5) Uani 0.56(6) 1 d PDU D 1
F35 F 0.2161(5) 0.0584(12) -0.0636(6) 0.049(3) Uani 0.56(6) 1 d PDU D 1
F36 F 0.2095(7) 0.1315(10) -0.0059(6) 0.056(3) Uani 0.56(6) 1 d PDU D 1
F34A F 0.2156(7) 0.0695(15) -0.0683(7) 0.049(4) Uani 0.44(6) 1 d PDU D 2
F35A F 0.2079(9) 0.1205(15) -0.0005(8) 0.065(4) Uani 0.44(6) 1 d PDU D 2
F36A F 0.1660(12) 0.0234(8) -0.0183(10) 0.064(4) Uani 0.44(6) 1 d PDU D 2
C267 C 0.09892(8) 0.15943(11) -0.03026(8) 0.0209(4) Uani 1 1 d U . .
H267 H 0.1059 0.1590 0.0035 0.025 Uiso 1 1 calc R D .
C270 C 0.01361(8) 0.21174(11) 0.03752(7) 0.0191(4) Uani 1 1 d U E .
C271 C 0.01288(9) 0.25486(12) 0.07811(8) 0.0217(4) Uani 1 1 d U . .
H271 H 0.0167 0.3048 0.0747 0.026 Uiso 1 1 calc R . .
C272 C 0.00665(9) 0.22675(13) 0.12354(8) 0.0258(4) Uani 1 1 d U E .
C273 C 0.00782(11) 0.27576(14) 0.16579(9) 0.0338(5) Uani 1 1 d DU . .
F37 F 0.0559(2) 0.2939(4) 0.1792(3) 0.0686(18) Uani 0.697(15) 1 d PDU E 1
F38 F -0.0224(3) 0.3321(3) 0.15604(12) 0.0593(16) Uani 0.697(15) 1 d PDU E 1
F39 F -0.0147(3) 0.2452(3) 0.20239(15) 0.0568(14) Uani 0.697(15) 1 d PDU E 1
F37A F -0.0291(5) 0.2717(13) 0.1957(6) 0.096(6) Uani 0.303(15) 1 d PDU E 2
F38A F 0.0529(5) 0.2685(9) 0.1971(5) 0.067(4) Uani 0.303(15) 1 d PDU E 2
F39A F 0.0150(12) 0.3471(4) 0.1574(3) 0.096(7) Uani 0.303(15) 1 d PDU E 2
C274 C 0.00038(10) 0.15459(13) 0.13021(9) 0.0292(5) Uani 1 1 d U . .
H274 H -0.0035 0.1355 0.1612 0.035 Uiso 1 1 calc R E .
C275 C -0.00015(9) 0.11063(12) 0.09026(9) 0.0266(5) Uani 1 1 d U E .
C276 C -0.00950(12) 0.03289(14) 0.09701(11) 0.0403(6) Uani 1 1 d DU . .
F40 F -0.0555(4) 0.0214(5) 0.1169(3) 0.077(3) Uani 0.54(2) 1 d PDU E 1
F41 F 0.0262(4) 0.0050(6) 0.1291(4) 0.090(3) Uani 0.54(2) 1 d PDU E 1
F42 F -0.0080(6) -0.0062(7) 0.0595(3) 0.081(3) Uani 0.54(2) 1 d PDU E 1
F40A F 0.0093(7) 0.0070(7) 0.1363(3) 0.094(4) Uani 0.46(2) 1 d PDU E 2
F41A F -0.0614(3) 0.0177(6) 0.0914(10) 0.144(6) Uani 0.46(2) 1 d PDU E 2
F42A F 0.0099(9) -0.0046(7) 0.0635(5) 0.098(5) Uani 0.46(2) 1 d PDU E 2
C277 C 0.00658(9) 0.13844(11) 0.04510(8) 0.0222(4) Uani 1 1 d U . .
H277 H 0.0064 0.1071 0.0185 0.027 Uiso 1 1 calc R E .
C280 C 0.04003(8) 0.32368(11) -0.01771(7) 0.0175(4) Uani 1 1 d U F .
C281 C 0.08809(8) 0.33818(11) 0.00961(7) 0.0190(4) Uani 1 1 d U . .
H281 H 0.1039 0.3016 0.0292 0.023 Uiso 1 1 calc R . .
C282 C 0.11341(8) 0.40390(11) 0.00905(7) 0.0193(4) Uani 1 1 d U . .
C283 C 0.16383(9) 0.41574(12) 0.04005(8) 0.0237(4) Uani 1 1 d DU . .
F43 F 0.19754(6) 0.46188(8) 0.02095(5) 0.0346(3) Uani 1 1 d DU . .
F44 F 0.15376(6) 0.44235(8) 0.08324(5) 0.0329(3) Uani 1 1 d DU . .
F45 F 0.19177(6) 0.35581(7) 0.04833(5) 0.0322(3) Uani 1 1 d DU . .
C284 C 0.09162(9) 0.45921(11) -0.01875(8) 0.0208(4) Uani 1 1 d U . .
H284 H 0.1085 0.5045 -0.0188 0.025 Uiso 1 1 calc R . .
C285 C 0.04438(9) 0.44612(11) -0.04649(7) 0.0191(4) Uani 1 1 d U F .
C286 C 0.02017(9) 0.50389(12) -0.07808(8) 0.0242(4) Uani 1 1 d DU . .
F46 F -0.0337(3) 0.5028(7) -0.0806(6) 0.042(2) Uani 0.51(4) 1 d PDU F 1
F47 F 0.0343(5) 0.5680(5) -0.0626(6) 0.047(2) Uani 0.51(4) 1 d PDU F 1
F48 F 0.0329(8) 0.4983(10) -0.1224(4) 0.058(3) Uani 0.51(4) 1 d PDU F 1
F46A F 0.0428(8) 0.5666(6) -0.0705(8) 0.074(4) Uani 0.49(4) 1 d PDU F 2
F47A F 0.0253(6) 0.4910(10) -0.1245(3) 0.036(2) Uani 0.49(4) 1 d PDU F 2
F48A F -0.0319(4) 0.5126(10) -0.0735(6) 0.054(3) Uani 0.49(4) 1 d PDU F 2
C287 C 0.01961(8) 0.37954(11) -0.04647(7) 0.0190(4) Uani 1 1 d U . .
H287 H -0.0120 0.3719 -0.0666 0.023 Uiso 1 1 calc R F .

loop_
_atom_site_aniso_label
_atom_site_aniso_U_11
_atom_site_aniso_U_22
_atom_site_aniso_U_33
_atom_site_aniso_U_23
_atom_site_aniso_U_13
_atom_site_aniso_U_12
Mo1 0.02353(9) 0.02271(9) 0.01899(9) -0.00193(7) 0.00353(7) -0.00290(7)
C1 0.0308(12) 0.0272(11) 0.0253(11) 0.0005(9) -0.0007(9) -0.0030(9)
C2 0.0437(15) 0.0249(12) 0.0463(16) 0.0025(11) 0.0041(12) -0.0086(11)
C3 0.0386(17) 0.0358(16) 0.128(4) -0.0175(19) 0.0150(19) -0.0146(13)
C4 0.154(5) 0.0422(19) 0.052(2) 0.0107(16) 0.025(2) -0.031(2)
C5 0.0400(14) 0.0231(11) 0.0424(15) 0.0015(10) -0.0084(11) -0.0026(10)
C6 0.082(3) 0.071(3) 0.075(3) -0.035(2) -0.038(2) 0.030(2)
C7 0.161(5) 0.107(4) 0.079(3) -0.055(3) -0.038(3) 0.063(4)
C8 0.120(4) 0.064(3) 0.101(4) -0.029(3) 0.032(3) 0.023(3)
C9 0.052(2) 0.046(2) 0.166(5) -0.017(3) 0.012(3) 0.0091(18)
C10 0.0428(18) 0.0375(16) 0.096(3) -0.0089(17) -0.0182(18) 0.0069(13)
N1 0.0257(9) 0.0290(10) 0.0190(9) -0.0052(7) 0.0044(7) -0.0020(8)
C11 0.0245(11) 0.0358(13) 0.0296(12) -0.0121(10) 0.0046(9) -0.0019(10)
C12 0.0286(12) 0.0474(15) 0.0330(13) -0.0143(11) 0.0005(10) 0.0032(11)
C120 0.0354(14) 0.0631(19) 0.0299(13) -0.0108(13) -0.0054(11) 0.0107(13)
C121 0.049(2) 0.106(3) 0.0459(19) -0.040(2) -0.0014(15) -0.003(2)
C122 0.076(3) 0.098(3) 0.052(2) 0.018(2) 0.0020(19) 0.043(2)
C13 0.0284(13) 0.069(2) 0.0506(18) -0.0270(16) -0.0066(12) 0.0023(14)
C14 0.0222(12) 0.078(2) 0.0582(19) -0.0356(17) 0.0067(12) -0.0055(14)
C15 0.0302(13) 0.0617(19) 0.0437(16) -0.0260(14) 0.0126(11) -0.0108(13)
C16 0.0284(12) 0.0392(13) 0.0306(12) -0.0148(10) 0.0078(10) -0.0083(10)
C160 0.0342(13) 0.0439(14) 0.0241(12) -0.0091(10) 0.0093(10) -0.0105(11)
C161 0.061(2) 0.062(2) 0.0313(15) -0.0017(13) 0.0152(14) -0.0207(17)
C162 0.0403(15) 0.0605(19) 0.0371(15) -0.0234(14) 0.0077(12) -0.0104(14)
N2 0.0242(10) 0.0420(12) 0.0272(10) -0.0042(9) 0.0005(8) -0.0095(9)
C21 0.0329(13) 0.0340(13) 0.0328(13) -0.0069(10) 0.0061(10) -0.0138(10)
C22 0.0396(15) 0.0465(16) 0.0409(16) -0.0018(12) 0.0128(12) -0.0162(13)
C23 0.0443(15) 0.0291(12) 0.0414(15) -0.0110(11) 0.0077(12) -0.0111(11)
C24 0.0358(14) 0.0421(14) 0.0344(14) -0.0184(11) 0.0078(11) -0.0130(11)
C25 0.0280(12) 0.0487(15) 0.0252(12) -0.0078(10) 0.0013(9) -0.0139(11)
C26 0.0344(14) 0.074(2) 0.0259(13) 0.0030(13) -0.0032(11) -0.0145(14)
N3 0.0243(9) 0.0268(9) 0.0214(9) -0.0019(7) 0.0041(7) -0.0002(7)
C31 0.0288(12) 0.0334(12) 0.0275(12) -0.0049(9) 0.0036(9) 0.0047(10)
C32 0.0312(13) 0.0514(16) 0.0315(13) -0.0134(12) 0.0046(10) 0.0070(12)
C33 0.0255(12) 0.0628(18) 0.0242(12) -0.0085(11) 0.0051(9) -0.0018(12)
C34 0.0441(17) 0.098(3) 0.0227(13) -0.0092(15) 0.0078(12) 0.0063(18)
C35 0.0336(13) 0.0450(15) 0.0245(12) 0.0045(10) 0.0041(10) -0.0019(11)
C36 0.0332(12) 0.0304(12) 0.0241(11) 0.0025(9) 0.0047(9) 0.0008(10)
C37 0.0613(19) 0.0328(14) 0.0356(15) 0.0061(11) 0.0100(13) 0.0114(13)
B1 0.0222(11) 0.0189(10) 0.0203(11) -0.0013(8) 0.0035(9) -0.0013(8)
C210 0.0184(9) 0.0205(9) 0.0208(10) 0.0002(7) 0.0031(8) -0.0011(7)
C211 0.0207(10) 0.0213(10) 0.0220(10) -0.0010(8) 0.0014(8) -0.0041(8)
C212 0.0229(10) 0.0234(10) 0.0268(11) 0.0052(8) -0.0021(8) -0.0048(8)
C213 0.0479(16) 0.0260(12) 0.0429(15) 0.0095(11) -0.0062(12) -0.0073(11)
F1 0.052(3) 0.037(3) 0.165(9) 0.034(4) 0.022(4) 0.021(2)
F2 0.206(12) 0.035(3) 0.035(3) 0.0197(19) 0.002(5) -0.006(6)
F3 0.056(3) 0.025(3) 0.101(6) -0.003(4) -0.030(4) -0.011(2)
F1A 0.170(10) 0.030(3) 0.081(6) 0.012(3) 0.070(6) -0.019(5)
F2A 0.074(5) 0.025(2) 0.239(15) 0.022(6) -0.087(7) 0.000(3)
F3A 0.149(8) 0.023(3) 0.025(3) -0.004(2) 0.014(3) -0.006(4)
C214 0.0226(10) 0.0349(12) 0.0211(10) 0.0043(9) 0.0019(8) -0.0045(9)
C215 0.0249(11) 0.0309(11) 0.0197(10) -0.0022(8) 0.0028(8) -0.0017(9)
C216 0.0389(14) 0.0422(14) 0.0236(12) -0.0053(10) 0.0045(10) -0.0012(11)
F4 0.0682(13) 0.0626(12) 0.0421(10) -0.0215(9) 0.0036(9) 0.0255(10)
F5 0.1091(18) 0.0679(13) 0.0222(8) -0.0060(8) 0.0209(10) -0.0093(12)
F6 0.0526(12) 0.0856(15) 0.0611(13) -0.0460(11) 0.0061(10) -0.0210(11)
C217 0.0235(10) 0.0236(10) 0.0220(10) -0.0023(8) 0.0046(8) -0.0005(8)
C220 0.0240(10) 0.0199(9) 0.0174(9) 0.0026(7) 0.0013(8) -0.0041(8)
C221 0.0321(12) 0.0273(11) 0.0185(10) -0.0023(8) 0.0027(9) -0.0070(9)
C222 0.0346(13) 0.0400(13) 0.0216(11) -0.0025(10) 0.0006(9) -0.0172(11)
C223 0.0450(17) 0.065(2) 0.0424(17) -0.0223(15) 0.0043(13) -0.0244(15)
F7 0.0519(14) 0.174(3) 0.196(3) -0.144(3) 0.0399(17) -0.0603(17)
F8 0.191(3) 0.0504(13) 0.0584(14) -0.0030(11) -0.0202(16) -0.0667(16)
F9 0.0771(14) 0.0675(13) 0.0350(10) -0.0221(9) -0.0050(9) -0.0094(11)
C224 0.0225(11) 0.0414(14) 0.0329(13) 0.0062(10) -0.0021(9) -0.0088(10)
C225 0.0228(11) 0.0254(11) 0.0441(15) 0.0072(10) 0.0047(10) -0.0016(9)
C226 0.0237(13) 0.0299(13) 0.097(3) -0.0025(15) 0.0102(14) -0.0036(10)
F10 0.0787(17) 0.0544(13) 0.155(3) -0.0180(15) -0.0595(17) 0.0303(12)
F11 0.0712(16) 0.0498(13) 0.249(4) -0.0441(18) 0.104(2) -0.0226(11)
F12 0.0367(9) 0.0372(9) 0.0708(12) -0.0093(8) 0.0156(8) 0.0036(7)
C227 0.0225(10) 0.0208(10) 0.0321(12) 0.0009(9) 0.0032(9) -0.0048(8)
C230 0.0247(10) 0.0173(9) 0.0210(10) 0.0000(7) 0.0051(8) -0.0033(8)
C231 0.0256(11) 0.0210(10) 0.0222(10) -0.0017(8) 0.0036(8) -0.0031(8)
C232 0.0242(10) 0.0197(10) 0.0292(11) -0.0008(8) 0.0058(9) -0.0024(8)
C233 0.0281(12) 0.0296(12) 0.0405(14) -0.0027(10) 0.0071(10) 0.0008(10)
F13 0.0362(9) 0.0395(9) 0.0861(14) 0.0237(9) 0.0081(9) 0.0082(7)
F14 0.0281(8) 0.0547(10) 0.0496(10) -0.0104(8) 0.0122(7) 0.0070(7)
F15 0.0303(8) 0.0533(10) 0.0457(10) -0.0115(8) -0.0058(7) 0.0080(7)
C234 0.0311(12) 0.0224(10) 0.0278(11) -0.0049(9) 0.0115(9) -0.0026(9)
C235 0.0343(12) 0.0228(10) 0.0206(10) -0.0001(8) 0.0071(9) -0.0025(9)
C236 0.0479(15) 0.0340(13) 0.0212(11) -0.0020(9) 0.0080(10) 0.0031(11)
F16 0.0605(12) 0.0856(15) 0.0254(8) 0.0058(9) 0.0182(8) 0.0087(10)
F17 0.0914(15) 0.0382(9) 0.0275(8) -0.0065(7) -0.0065(9) -0.0091(9)
F18 0.0642(11) 0.0452(9) 0.0234(8) -0.0018(7) -0.0026(7) 0.0146(8)
C237 0.0284(11) 0.0214(10) 0.0220(10) 0.0004(8) 0.0037(8) 0.0000(8)
C240 0.0217(10) 0.0197(9) 0.0203(10) -0.0025(7) 0.0060(8) -0.0018(8)
C241 0.0208(10) 0.0194(9) 0.0232(10) -0.0034(8) 0.0054(8) -0.0012(8)
C242 0.0256(11) 0.0188(9) 0.0292(11) -0.0004(8) 0.0091(9) 0.0001(8)
C243 0.0324(12) 0.0210(10) 0.0401(14) 0.0032(9) 0.0080(10) -0.0009(9)
F19 0.083(5) 0.017(2) 0.057(5) 0.002(2) -0.022(4) 0.001(3)
F20 0.036(2) 0.046(3) 0.079(5) 0.027(3) -0.008(2) 0.0035(19)
F21 0.111(8) 0.054(5) 0.033(3) 0.016(3) 0.022(4) 0.046(5)
F19A 0.057(5) 0.046(4) 0.125(9) 0.050(5) -0.040(6) -0.020(4)
F20A 0.137(10) 0.031(4) 0.070(6) 0.006(3) 0.051(6) 0.037(5)
F21A 0.055(4) 0.064(5) 0.054(6) 0.027(4) 0.033(4) 0.017(3)
C244 0.0295(12) 0.0245(11) 0.0372(13) -0.0043(9) 0.0063(10) -0.0089(9)
C245 0.0303(12) 0.0307(12) 0.0300(12) -0.0036(10) -0.0022(10) -0.0083(10)
C246 0.0480(17) 0.0360(14) 0.0480(17) -0.0008(12) -0.0171(13) -0.0087(13)
F22 0.054(3) 0.048(3) 0.040(2) -0.0237(19) -0.0110(18) 0.003(2)
F23 0.031(2) 0.053(2) 0.041(2) 0.0147(17) -0.0179(15) -0.0184(15)
F24 0.034(3) 0.027(2) 0.037(3) 0.0005(16) -0.0119(19) 0.0024(15)
F22A 0.182(10) 0.097(5) 0.146(12) 0.056(6) -0.121(9) -0.107(6)
F23A 0.051(4) 0.100(7) 0.060(3) -0.034(4) -0.022(3) 0.003(4)
F24A 0.028(4) 0.139(7) 0.105(8) -0.045(6) -0.015(4) 0.011(5)
C247 0.0272(11) 0.0261(11) 0.0243(11) -0.0007(9) 0.0006(9) -0.0047(9)
Mo2 0.01933(8) 0.01793(8) 0.01803(8) -0.00041(6) 0.00038(6) -0.00272(6)
C110 0.0203(10) 0.0247(10) 0.0219(10) -0.0005(8) -0.0006(8) -0.0007(8)
C111 0.0259(11) 0.0196(10) 0.0269(11) 0.0031(8) 0.0012(9) 0.0010(8)
C112 0.0273(11) 0.0199(10) 0.0411(14) 0.0008(9) 0.0049(10) -0.0033(9)
C113 0.0458(15) 0.0291(12) 0.0295(13) 0.0092(10) 0.0008(11) 0.0020(11)
C114 0.0250(11) 0.0193(10) 0.0371(13) -0.0002(9) 0.0041(9) -0.0028(8)
C115 0.0330(13) 0.0304(13) 0.0500(16) -0.0012(11) 0.0007(12) 0.0057(10)
C116 0.0338(15) 0.0339(14) 0.076(2) -0.0101(14) 0.0077(14) 0.0069(12)
C117 0.0383(15) 0.0388(15) 0.067(2) -0.0221(14) 0.0176(14) -0.0068(12)
C118 0.0481(17) 0.0500(18) 0.0433(17) -0.0168(14) 0.0061(13) -0.0051(14)
C119 0.0365(14) 0.0367(14) 0.0383(14) -0.0058(11) 0.0019(11) 0.0030(11)
N4 0.0218(8) 0.0172(8) 0.0167(8) -0.0013(6) 0.0002(6) -0.0012(6)
C41 0.0193(9) 0.0196(9) 0.0206(10) -0.0032(7) 0.0015(7) -0.0002(7)
C42 0.0234(10) 0.0236(10) 0.0212(10) -0.0022(8) 0.0021(8) -0.0032(8)
C420 0.0266(11) 0.0267(11) 0.0189(10) 0.0002(8) 0.0009(8) -0.0036(9)
C421 0.0386(14) 0.0301(12) 0.0280(12) -0.0035(10) -0.0018(10) -0.0031(10)
C422 0.0396(14) 0.0326(12) 0.0246(12) 0.0051(9) 0.0031(10) -0.0026(10)
C43 0.0268(11) 0.0398(13) 0.0241(11) -0.0065(10) 0.0052(9) -0.0032(10)
C44 0.0197(11) 0.0517(16) 0.0343(13) -0.0094(12) 0.0051(9) -0.0020(11)
C45 0.0212(11) 0.0464(15) 0.0305(12) -0.0063(11) -0.0024(9) -0.0007(10)
C46 0.0219(10) 0.0269(11) 0.0237(11) -0.0036(8) -0.0015(8) 0.0007(8)
C460 0.0247(11) 0.0411(13) 0.0203(11) -0.0055(9) -0.0015(8) 0.0035(10)
C461 0.0436(16) 0.0552(18) 0.0289(14) -0.0159(12) -0.0011(12) -0.0086(13)
C462 0.0369(15) 0.0579(18) 0.0311(14) 0.0090(12) -0.0041(11) 0.0073(13)
N5 0.0224(9) 0.0384(11) 0.0299(11) -0.0040(9) -0.0007(8) -0.0102(8)
C51 0.0246(11) 0.0345(12) 0.0257(11) -0.0048(9) -0.0025(9) -0.0116(9)
C52 0.0279(12) 0.0532(16) 0.0268(12) 0.0023(11) -0.0075(10) -0.0071(11)
C53 0.0325(12) 0.0290(12) 0.0297(12) -0.0094(9) 0.0002(10) -0.0095(9)
C54 0.0430(14) 0.0226(11) 0.0343(13) -0.0043(9) -0.0020(11) -0.0118(10)
C55 0.0359(13) 0.0327(12) 0.0300(12) -0.0034(10) 0.0016(10) -0.0183(10)
C56 0.0465(17) 0.0487(17) 0.0412(16) 0.0001(13) 0.0087(13) -0.0270(14)
N6 0.0199(8) 0.0204(8) 0.0213(9) -0.0003(7) 0.0015(7) -0.0007(7)
C61 0.0231(11) 0.0261(11) 0.0285(11) -0.0013(9) 0.0023(9) 0.0032(9)
C62 0.0257(11) 0.0348(13) 0.0308(12) -0.0065(10) 0.0061(9) 0.0027(10)
C63 0.0222(10) 0.0368(12) 0.0222(11) -0.0050(9) 0.0039(8) -0.0080(9)
C64 0.0324(13) 0.0513(16) 0.0252(12) -0.0085(11) 0.0089(10) -0.0076(12)
C65 0.0272(11) 0.0286(11) 0.0211(10) 0.0008(8) 0.0007(8) -0.0060(9)
C66 0.0214(10) 0.0215(10) 0.0233(10) -0.0006(8) 0.0010(8) -0.0022(8)
C67 0.0349(13) 0.0245(11) 0.0260(12) 0.0040(9) 0.0022(9) 0.0054(9)
B2 0.0183(10) 0.0199(10) 0.0168(10) -0.0001(8) -0.0008(8) -0.0008(8)
C250 0.0202(9) 0.0200(9) 0.0176(9) 0.0004(7) -0.0009(7) -0.0023(7)
C251 0.0233(10) 0.0218(10) 0.0238(11) -0.0010(8) -0.0012(8) -0.0011(8)
C252 0.0260(11) 0.0233(10) 0.0263(11) -0.0011(8) -0.0039(9) -0.0061(8)
C253 0.0315(13) 0.0310(12) 0.0400(14) -0.0075(11) -0.0073(11) -0.0071(10)
F25 0.173(8) 0.031(2) 0.055(3) 0.010(2) -0.036(4) -0.047(4)
F26 0.072(3) 0.062(3) 0.055(3) -0.035(2) 0.014(2) -0.028(2)
F27 0.039(2) 0.072(4) 0.137(8) -0.061(5) -0.040(3) 0.003(2)
F25A 0.171(14) 0.060(4) 0.037(3) -0.005(3) -0.033(4) -0.055(6)
F26A 0.050(4) 0.036(4) 0.182(11) -0.055(5) -0.051(5) 0.013(3)
F27A 0.046(3) 0.053(4) 0.100(6) -0.037(4) 0.018(4) -0.032(3)
C254 0.0198(10) 0.0273(11) 0.0289(12) 0.0016(9) -0.0052(8) -0.0055(8)
C255 0.0196(10) 0.0235(10) 0.0282(11) 0.0006(8) -0.0004(8) -0.0020(8)
C256 0.0203(11) 0.0280(11) 0.0444(15) -0.0031(10) 0.0016(10) -0.0005(9)
F28 0.0601(12) 0.0347(9) 0.0802(14) 0.0166(9) 0.0196(10) 0.0173(8)
F29 0.0184(7) 0.0413(9) 0.0874(14) -0.0091(9) 0.0070(8) -0.0011(6)
F30 0.0376(9) 0.0559(11) 0.0583(11) -0.0260(9) 0.0009(8) 0.0127(8)
C257 0.0199(10) 0.0222(10) 0.0230(10) -0.0015(8) -0.0009(8) -0.0030(8)
C260 0.0210(10) 0.0174(9) 0.0194(10) -0.0015(7) -0.0002(8) -0.0027(7)
C261 0.0251(10) 0.0209(10) 0.0186(10) 0.0011(8) -0.0010(8) -0.0015(8)
C262 0.0313(12) 0.0254(11) 0.0187(10) -0.0022(8) 0.0030(8) -0.0093(9)
C263 0.0429(15) 0.0386(13) 0.0199(11) -0.0033(10) 0.0039(10) -0.0058(11)
F31 0.0353(17) 0.169(8) 0.0211(15) -0.015(3) -0.0037(12) -0.018(3)
F32 0.088(3) 0.070(3) 0.0280(16) -0.0178(18) 0.0015(19) 0.029(2)
F33 0.180(8) 0.047(2) 0.0234(19) 0.0078(15) -0.009(4) -0.040(3)
F31A 0.056(4) 0.164(12) 0.032(4) 0.021(7) 0.015(3) -0.033(6)
F32A 0.057(4) 0.131(9) 0.015(2) -0.009(4) -0.004(2) 0.020(5)
F33A 0.29(2) 0.040(3) 0.021(3) -0.007(2) -0.022(8) -0.031(6)
C264 0.0254(11) 0.0285(11) 0.0279(11) -0.0069(9) 0.0069(9) -0.0043(9)
C265 0.0189(10) 0.0242(10) 0.0289(11) -0.0018(8) 0.0013(8) -0.0006(8)
C266 0.0292(13) 0.0439(15) 0.0402(15) -0.0052(12) 0.0005(11) 0.0107(11)
F34 0.043(4) 0.093(7) 0.113(10) 0.067(7) 0.003(6) 0.025(5)
F35 0.029(3) 0.059(5) 0.057(5) -0.029(4) -0.015(3) 0.026(3)
F36 0.039(4) 0.071(5) 0.054(5) -0.027(4) -0.019(3) 0.013(4)
F34A 0.031(5) 0.069(8) 0.047(4) -0.011(4) 0.010(4) 0.016(4)
F35A 0.054(8) 0.094(8) 0.044(5) -0.034(6) -0.029(5) 0.052(6)
F36A 0.052(5) 0.056(4) 0.082(8) 0.028(5) 0.003(5) 0.021(3)
C267 0.0193(10) 0.0227(10) 0.0205(10) -0.0015(8) 0.0003(8) -0.0010(8)
C270 0.0161(9) 0.0212(9) 0.0200(10) 0.0003(7) 0.0000(7) -0.0013(7)
C271 0.0215(10) 0.0222(10) 0.0214(10) 0.0012(8) 0.0012(8) 0.0005(8)
C272 0.0248(11) 0.0324(12) 0.0203(10) 0.0005(9) 0.0031(8) 0.0033(9)
C273 0.0404(14) 0.0405(14) 0.0206(11) -0.0001(10) 0.0043(10) 0.0028(11)
F37 0.0428(19) 0.096(4) 0.067(4) -0.050(3) 0.006(2) -0.024(2)
F38 0.100(4) 0.047(2) 0.0304(15) -0.0142(14) 0.0001(18) 0.032(2)
F39 0.094(4) 0.062(2) 0.0167(14) -0.0041(14) 0.0210(17) -0.017(2)
F37A 0.041(5) 0.160(14) 0.091(9) -0.091(8) 0.038(5) -0.044(7)
F38A 0.051(5) 0.084(8) 0.061(8) -0.042(5) -0.026(5) 0.025(5)
F39A 0.24(2) 0.027(3) 0.018(3) -0.006(2) -0.006(6) 0.002(6)
C274 0.0300(12) 0.0340(12) 0.0244(11) 0.0095(9) 0.0081(9) 0.0019(10)
C275 0.0243(11) 0.0230(10) 0.0331(12) 0.0067(9) 0.0057(9) -0.0023(8)
C276 0.0451(16) 0.0290(13) 0.0476(16) 0.0114(11) 0.0099(13) -0.0020(11)
F40 0.081(5) 0.038(2) 0.121(6) 0.007(3) 0.068(4) -0.017(3)
F41 0.086(5) 0.036(3) 0.141(8) 0.035(5) -0.044(5) 0.002(3)
F42 0.168(9) 0.032(3) 0.044(3) -0.003(2) 0.020(4) -0.038(5)
F40A 0.200(12) 0.046(4) 0.036(3) 0.029(3) 0.001(5) -0.012(7)
F41A 0.052(4) 0.039(4) 0.337(18) 0.041(9) -0.022(6) -0.023(3)
F42A 0.193(13) 0.017(4) 0.092(7) 0.008(4) 0.067(8) 0.011(6)
C277 0.0205(10) 0.0213(10) 0.0247(10) 0.0010(8) 0.0014(8) -0.0018(8)
C280 0.0182(9) 0.0197(9) 0.0147(9) -0.0012(7) 0.0011(7) 0.0000(7)
C281 0.0196(9) 0.0197(9) 0.0176(9) 0.0007(7) 0.0006(7) 0.0009(7)
C282 0.0203(9) 0.0224(10) 0.0151(9) -0.0029(7) -0.0004(7) -0.0019(8)
C283 0.0239(10) 0.0227(10) 0.0242(11) -0.0016(8) -0.0011(8) -0.0035(8)
F43 0.0278(7) 0.0390(8) 0.0362(8) 0.0034(6) -0.0042(6) -0.0149(6)
F44 0.0346(8) 0.0414(8) 0.0216(7) -0.0085(6) -0.0062(6) 0.0003(6)
F45 0.0242(7) 0.0302(7) 0.0405(8) -0.0031(6) -0.0109(6) 0.0033(6)
C284 0.0230(10) 0.0195(9) 0.0200(10) -0.0014(7) 0.0013(8) -0.0029(8)
C285 0.0237(10) 0.0185(9) 0.0153(9) 0.0007(7) 0.0019(7) 0.0012(8)
C286 0.0307(11) 0.0212(10) 0.0206(10) 0.0015(8) 0.0003(9) 0.0027(8)
F46 0.027(3) 0.039(3) 0.057(5) 0.015(3) -0.008(3) 0.001(3)
F47 0.069(4) 0.016(3) 0.052(4) -0.002(3) -0.020(3) 0.012(3)
F48 0.091(8) 0.056(6) 0.030(4) 0.023(3) 0.033(5) 0.042(5)
F46A 0.111(8) 0.027(4) 0.075(7) 0.020(3) -0.063(6) -0.026(5)
F47A 0.048(4) 0.042(4) 0.018(3) 0.003(3) -0.004(3) 0.014(3)
F48A 0.050(4) 0.074(6) 0.043(4) 0.031(4) 0.025(4) 0.045(4)
C287 0.0185(9) 0.0222(9) 0.0161(9) -0.0014(7) 0.0004(7) -0.0002(8)

loop_
_atom_type_symbol
_atom_type_description
_atom_type_scat_dispersion_real
_atom_type_scat_dispersion_imag
_atom_type_scat_source
C C 0.0033 0.0016 'International Tables Vol C Tables 4.2.6.8 and 6.1.1.4'
H H 0.0000 0.0000 'International Tables Vol C Tables 4.2.6.8 and 6.1.1.4'
B B 0.0013 0.0007 'International Tables Vol C Tables 4.2.6.8 and 6.1.1.4'
N N 0.0061 0.0033 'International Tables Vol C Tables 4.2.6.8 and 6.1.1.4'
F F 0.0171 0.0103 'International Tables Vol C Tables 4.2.6.8 and 6.1.1.4'
Mo Mo -1.6832 0.6857 'International Tables Vol C Tables 4.2.6.8 and 6.1.1.4'

loop_
_geom_angle_atom_site_label_1
_geom_angle_atom_site_label_2
_geom_angle_atom_site_label_3
_geom_angle
N1 Mo1 C1 98.96(10)
N1 Mo1 N3 104.69(8)
C1 Mo1 N3 94.74(9)
N1 Mo1 C25 122.02(9)
C1 Mo1 C25 86.10(10)
N3 Mo1 C25 132.61(8)
N1 Mo1 C24 101.41(9)
C1 Mo1 C24 118.49(11)
N3 Mo1 C24 133.40(8)
C25 Mo1 C24 34.92(10)
N1 Mo1 N2 155.78(8)
C1 Mo1 N2 83.93(9)
N3 Mo1 N2 98.99(7)
C25 Mo1 N2 33.85(8)
C24 Mo1 N2 57.30(9)
N1 Mo1 C23 114.01(9)
C1 Mo1 C23 138.99(10)
N3 Mo1 C23 99.46(8)
C25 Mo1 C23 56.30(10)
C24 Mo1 C23 34.10(9)
N2 Mo1 C23 56.01(9)
N1 Mo1 C21 146.47(9)
C1 Mo1 C21 113.17(10)
N3 Mo1 C21 82.70(8)
C25 Mo1 C21 54.40(9)
C24 Mo1 C21 55.42(9)
N2 Mo1 C21 32.48(8)
C23 Mo1 C21 33.06(9)
C2 C1 Mo1 140.3(2)
C3 C2 C1 113.7(2)
C3 C2 C5 113.7(3)
C1 C2 C5 103.9(2)
C3 C2 C4 107.4(3)
C1 C2 C4 107.3(3)
C5 C2 C4 110.7(3)
C6 C5 C10 117.8(3)
C6 C5 C2 120.9(3)
C10 C5 C2 121.1(3)
C5 C6 C7 120.1(4)
C8 C7 C6 121.7(5)
C7 C8 C9 119.5(4)
C8 C9 C10 120.1(4)
C5 C10 C9 120.7(4)
C11 N1 Mo1 171.56(17)
N1 C11 C12 119.2(2)
N1 C11 C16 118.8(2)
C12 C11 C16 122.0(2)
C13 C12 C11 117.0(3)
C13 C12 C120 119.9(3)
C11 C12 C120 123.1(2)
C12 C120 C121 111.0(3)
C12 C120 C122 111.8(3)
C121 C120 C122 110.5(3)
C14 C13 C12 121.5(3)
C13 C14 C15 121.0(3)
C14 C15 C16 120.6(3)
C15 C16 C11 117.8(3)
C15 C16 C160 119.6(2)
C11 C16 C160 122.6(2)
C16 C160 C161 112.5(2)
C16 C160 C162 110.3(2)
C161 C160 C162 110.5(2)
C21 N2 C25 106.5(2)
C21 N2 Mo1 76.50(14)
C25 N2 Mo1 70.43(13)
N2 C21 C23 111.1(2)
N2 C21 C22 119.8(2)
C23 C21 C22 129.1(3)
N2 C21 Mo1 71.02(13)
C23 C21 Mo1 72.74(15)
C22 C21 Mo1 125.55(18)
C21 C23 C24 105.9(3)
C21 C23 Mo1 74.20(14)
C24 C23 Mo1 69.07(14)
C25 C24 C23 106.7(2)
C25 C24 Mo1 71.92(14)
C23 C24 Mo1 76.83(15)
N2 C25 C24 109.7(2)
N2 C25 C26 121.4(3)
C24 C25 C26 128.2(3)
N2 C25 Mo1 75.72(14)
C24 C25 Mo1 73.16(15)
C26 C25 Mo1 124.76(18)
C36 N3 C31 117.4(2)
C36 N3 Mo1 122.73(15)
C31 N3 Mo1 119.85(16)
N3 C31 C32 123.2(2)
C31 C32 C33 120.2(3)
C35 C33 C32 116.6(2)
C35 C33 C34 121.6(3)
C32 C33 C34 121.8(3)
C33 C35 C36 121.7(3)
N3 C36 C35 120.9(2)
N3 C36 C37 119.9(2)
C35 C36 C37 119.1(2)
C230 B1 C220 114.00(18)
C230 B1 C240 103.34(17)
C220 B1 C240 112.91(18)
C230 B1 C210 112.14(18)
C220 B1 C210 103.07(17)
C240 B1 C210 111.68(18)
C217 C210 C211 115.7(2)
C217 C210 B1 122.11(19)
C211 C210 B1 121.79(19)
C212 C211 C210 121.9(2)
C214 C212 C211 120.9(2)
C214 C212 C213 119.1(2)
C211 C212 C213 120.0(2)
F2 C213 F2A 69.3(7)
F2 C213 F3A 118.0(7)
F2A C213 F3A 112.8(8)
F2 C213 F3 110.8(7)
F2A C213 F3 123.5(8)
F3A C213 F3 14.3(9)
F2 C213 F1A 34.7(6)
F2A C213 F1A 103.8(7)
F3A C213 F1A 101.3(7)
F3 C213 F1A 88.9(8)
F2 C213 F1 104.2(6)
F2A C213 F1 37.6(8)
F3A C213 F1 84.5(7)
F3 C213 F1 98.4(7)
F1A C213 F1 135.9(5)
F2 C213 C212 118.5(5)
F2A C213 C212 114.6(4)
F3A C213 C212 115.2(5)
F3 C213 C212 113.2(5)
F1A C213 C212 107.3(5)
F1 C213 C212 109.4(4)
C215 C214 C212 118.0(2)
C214 C215 C217 121.0(2)
C214 C215 C216 119.9(2)
C217 C215 C216 119.0(2)
F6 C216 F5 107.5(2)
F6 C216 F4 107.1(2)
F5 C216 F4 105.2(2)
F6 C216 C215 112.3(2)
F5 C216 C215 112.5(2)
F4 C216 C215 111.8(2)
C215 C217 C210 122.3(2)
C221 C220 C227 115.6(2)
C221 C220 B1 123.1(2)
C227 C220 B1 120.65(19)
C222 C221 C220 122.1(2)
C224 C222 C221 121.3(2)
C224 C222 C223 119.8(2)
C221 C222 C223 118.9(3)
F7 C223 F9 106.5(3)
F7 C223 F8 105.5(3)
F9 C223 F8 104.9(3)
F7 C223 C222 113.2(3)
F9 C223 C222 113.1(3)
F8 C223 C222 112.9(3)
C222 C224 C225 118.1(2)
C224 C225 C227 120.7(2)
C224 C225 C226 118.5(2)
C227 C225 C226 120.8(2)
F11 C226 F12 106.6(3)
F11 C226 F10 105.2(3)
F12 C226 F10 106.5(2)
F11 C226 C225 112.0(2)
F12 C226 C225 114.0(2)
F10 C226 C225 111.9(3)
C225 C227 C220 122.3(2)
C237 C230 C231 115.9(2)
C237 C230 B1 122.7(2)
C231 C230 B1 120.97(19)
C232 C231 C230 122.1(2)
C234 C232 C231 121.0(2)
C234 C232 C233 120.5(2)
C231 C232 C233 118.6(2)
F15 C233 F13 106.2(2)
F15 C233 F14 106.3(2)
F13 C233 F14 105.8(2)
F15 C233 C232 112.9(2)
F13 C233 C232 112.3(2)
F14 C233 C232 112.8(2)
C235 C234 C232 118.2(2)
C234 C235 C237 120.7(2)
C234 C235 C236 119.3(2)
C237 C235 C236 120.0(2)
F18 C236 F16 107.1(2)
F18 C236 F17 106.8(2)
F16 C236 F17 105.9(2)
F18 C236 C235 112.9(2)
F16 C236 C235 112.3(2)
F17 C236 C235 111.5(2)
C235 C237 C230 122.1(2)
C241 C240 C247 116.28(19)
C241 C240 B1 123.57(19)
C247 C240 B1 119.80(19)
C242 C241 C240 121.5(2)
C244 C242 C241 120.8(2)
C244 C242 C243 118.5(2)
C241 C242 C243 120.6(2)
F21 C243 F20A 116.6(10)
F21 C243 F19A 80.6(7)
F20A C243 F19A 110.3(7)
F21 C243 F20 108.2(7)
F20A C243 F20 87.1(8)
F19A C243 F20 30.1(8)
F21 C243 F19 107.4(8)
F20A C243 F19 17.1(11)
F19A C243 F19 124.8(8)
F20 C243 F19 103.9(6)
F21 C243 F21A 20.8(10)
F20A C243 F21A 104.4(9)
F19A C243 F21A 100.8(9)
F20 C243 F21A 126.5(7)
F19 C243 F21A 91.6(9)
F21 C243 C242 114.5(6)
F20A C243 C242 115.5(8)
F19A C243 C242 114.5(4)
F20 C243 C242 111.3(4)
F19 C243 C242 110.8(5)
F21A C243 C242 109.9(7)
C245 C244 C242 118.4(2)
C244 C245 C247 120.6(2)
C244 C245 C246 120.3(2)
C247 C245 C246 119.1(2)
F22 C246 F22A 70.0(8)
F22 C246 F24A 112.1(7)
F22A C246 F24A 116.9(9)
F22 C246 F24 110.8(4)
F22A C246 F24 124.3(9)
F24A C246 F24 7.9(9)
F22 C246 F23 107.5(3)
F22A C246 F23 39.1(10)
F24A C246 F23 92.9(7)
F24 C246 F23 100.6(4)
F22 C246 F23A 29.1(3)
F22A C246 F23A 99.0(7)
F24A C246 F23A 97.6(7)
F24 C246 F23A 93.2(6)
F23 C246 F23A 135.3(4)
F22 C246 C245 115.9(4)
F22A C246 C245 116.9(4)
F24A C246 C245 116.6(6)
F24 C246 C245 111.9(4)
F23 C246 C245 108.9(3)
F23A C246 C245 104.7(4)
C245 C247 C240 122.4(2)
N4 Mo2 C110 99.34(9)
N4 Mo2 N6 107.08(7)
C110 Mo2 N6 95.84(8)
N4 Mo2 C51 120.95(8)
C110 Mo2 C51 87.15(9)
N6 Mo2 C51 130.73(8)
N4 Mo2 C53 99.42(8)
C110 Mo2 C53 118.99(9)
N6 Mo2 C53 131.75(8)
C51 Mo2 C53 34.78(9)
N4 Mo2 N5 154.69(8)
C110 Mo2 N5 85.76(8)
N6 Mo2 N5 96.94(7)
C51 Mo2 N5 34.07(8)
C53 Mo2 N5 57.33(8)
N4 Mo2 C54 111.29(9)
C110 Mo2 C54 140.74(9)
N6 Mo2 C54 97.90(8)
C51 Mo2 C54 56.41(9)
C53 Mo2 C54 34.14(9)
N5 Mo2 C54 56.19(9)
N4 Mo2 C55 143.75(9)
C110 Mo2 C55 115.33(9)
N6 Mo2 C55 80.70(8)
C51 Mo2 C55 54.53(8)
C53 Mo2 C55 55.35(9)
N5 Mo2 C55 32.59(8)
C54 Mo2 C55 33.07(9)
C111 C110 Mo2 139.94(16)
C110 C111 C112 114.53(18)
C110 C111 C113 106.76(19)
C112 C111 C113 107.9(2)
C110 C111 C114 104.15(18)
C112 C111 C114 110.94(19)
C113 C111 C114 112.6(2)
C119 C114 C115 117.6(2)
C119 C114 C111 120.4(2)
C115 C114 C111 122.0(2)
C116 C115 C114 120.7(3)
C117 C116 C115 120.8(3)
C116 C117 C118 119.8(3)
C117 C118 C119 119.7(3)
C114 C119 C118 121.4(3)
C41 N4 Mo2 170.24(15)
N4 C41 C46 119.23(19)
N4 C41 C42 118.85(19)
C46 C41 C42 121.9(2)
C43 C42 C41 117.6(2)
C43 C42 C420 119.0(2)
C41 C42 C420 123.4(2)
C42 C420 C422 112.02(19)
C42 C420 C421 110.7(2)
C422 C420 C421 110.31(19)
C44 C43 C42 121.3(2)
C45 C44 C43 120.3(2)
C44 C45 C46 121.6(2)
C45 C46 C41 117.2(2)
C45 C46 C460 119.5(2)
C41 C46 C460 123.2(2)
C46 C460 C462 112.0(2)
C46 C460 C461 110.4(2)
C462 C460 C461 110.0(2)
C55 N5 C51 106.1(2)
C55 N5 Mo2 76.42(13)
C51 N5 Mo2 70.27(12)
N5 C51 C53 109.7(2)
N5 C51 C52 121.4(2)
C53 C51 C52 128.2(2)
N5 C51 Mo2 75.66(13)
C53 C51 Mo2 73.24(13)
C52 C51 Mo2 125.66(17)
C51 C53 C54 107.2(2)
C51 C53 Mo2 71.98(13)
C54 C53 Mo2 76.79(14)
C55 C54 C53 105.7(2)
C55 C54 Mo2 74.27(14)
C53 C54 Mo2 69.07(13)
N5 C55 C54 111.3(2)
N5 C55 C56 120.2(3)
C54 C55 C56 128.4(3)
N5 C55 Mo2 70.99(12)
C54 C55 Mo2 72.67(14)
C56 C55 Mo2 126.41(17)
C66 N6 C61 117.20(19)
C66 N6 Mo2 123.35(14)
C61 N6 Mo2 119.01(15)
N6 C61 C62 123.3(2)
C61 C62 C63 120.2(2)
C65 C63 C62 116.5(2)
C65 C63 C64 122.2(2)
C62 C63 C64 121.3(2)
C63 C65 C66 121.6(2)
N6 C66 C65 121.1(2)
N6 C66 C67 120.1(2)
C65 C66 C67 118.8(2)
C250 B2 C260 112.43(17)
C250 B2 C280 113.39(17)
C260 B2 C280 104.94(16)
C250 B2 C270 102.87(16)
C260 B2 C270 111.82(17)
C280 B2 C270 111.62(17)
C251 C250 C257 115.64(19)
C251 C250 B2 122.66(19)
C257 C250 B2 121.20(18)
C252 C251 C250 122.2(2)
C254 C252 C251 120.9(2)
C254 C252 C253 119.6(2)
C251 C252 C253 119.5(2)
F25 C253 F25A 130.8(4)
F25 C253 F26A 35.7(5)
F25A C253 F26A 109.9(6)
F25 C253 F27 110.0(5)
F25A C253 F27 59.0(5)
F26A C253 F27 129.3(4)
F25 C253 F26 104.1(4)
F25A C253 F26 47.2(5)
F26A C253 F26 70.4(6)
F27 C253 F26 103.9(4)
F25 C253 F27A 68.1(4)
F25A C253 F27A 104.0(5)
F26A C253 F27A 100.7(5)
F27 C253 F27A 48.1(4)
F26 C253 F27A 136.5(3)
F25 C253 C252 113.7(3)
F25A C253 C252 114.1(3)
F26A C253 C252 115.3(4)
F27 C253 C252 113.6(3)
F26 C253 C252 110.6(3)
F27A C253 C252 111.5(3)
C252 C254 C255 118.1(2)
C254 C255 C257 120.9(2)
C254 C255 C256 119.9(2)
C257 C255 C256 119.2(2)
F30 C256 F29 107.5(2)
F30 C256 F28 105.0(2)
F29 C256 F28 105.4(2)
F30 C256 C255 113.2(2)
F29 C256 C255 113.2(2)
F28 C256 C255 111.9(2)
C255 C257 C250 122.2(2)
C267 C260 C261 115.52(19)
C267 C260 B2 122.70(18)
C261 C260 B2 121.55(19)
C262 C261 C260 122.3(2)
C264 C262 C261 120.9(2)
C264 C262 C263 119.5(2)
C261 C262 C263 119.5(2)
F33A C263 F31A 109.1(8)
F33A C263 F33 129.2(6)
F31A C263 F33 30.6(6)
F33A C263 F31 66.1(9)
F31A C263 F31 128.8(6)
F33 C263 F31 111.0(5)
F33A C263 F32 41.3(9)
F31A C263 F32 73.9(7)
F33 C263 F32 102.5(4)
F31 C263 F32 104.7(4)
F33A C263 F32A 106.0(7)
F31A C263 F32A 98.3(6)
F33 C263 F32A 71.1(5)
F31 C263 F32A 44.3(4)
F32 C263 F32A 132.6(4)
F33A C263 C262 113.9(4)
F31A C263 C262 114.9(6)
F33 C263 C262 113.1(3)
F31 C263 C262 112.6(3)
F32 C263 C262 112.2(3)
F32A C263 C262 113.2(3)
C265 C264 C262 118.0(2)
C264 C265 C267 121.1(2)
C264 C265 C266 120.3(2)
C267 C265 C266 118.6(2)
F35A C266 F35 108.9(13)
F35A C266 F36A 108.7(14)
F35 C266 F36A 94.4(16)
F35A C266 F34A 108.5(13)
F35 C266 F34A 11(2)
F36A C266 F34A 104.3(12)
F35A C266 F34 92.9(16)
F35 C266 F34 106.2(10)
F36A C266 F34 17.1(17)
F34A C266 F34 116.7(16)
F35A C266 F36 11(2)
F35 C266 F36 106.4(9)
F36A C266 F36 119.9(15)
F34A C266 F36 104.0(14)
F34 C266 F36 103.9(12)
F35A C266 C265 116.3(12)
F35 C266 C265 116.4(9)
F36A C266 C265 109.8(13)
F34A C266 C265 108.6(12)
F34 C266 C265 113.4(10)
F36 C266 C265 109.6(9)
C265 C267 C260 122.2(2)
C271 C270 C277 115.94(19)
C271 C270 B2 123.52(18)
C277 C270 B2 120.11(18)
C272 C271 C270 122.0(2)
C274 C272 C271 121.1(2)
C274 C272 C273 119.6(2)
C271 C272 C273 119.3(2)
F37 C273 F37A 121.4(7)
F37 C273 F38 110.9(4)
F37A C273 F38 76.2(11)
F37 C273 F39 108.9(4)
F37A C273 F39 28.0(11)
F38 C273 F39 104.1(3)
F37 C273 F39A 70.1(10)
F37A C273 F39A 106.0(8)
F38 C273 F39A 42.2(10)
F39 C273 F39A 128.2(7)
F37 C273 F38A 30.2(7)
F37A C273 F38A 99.5(8)
F38 C273 F38A 129.7(6)
F39 C273 F38A 80.4(8)
F39A C273 F38A 95.5(8)
F37 C273 C272 111.4(3)
F37A C273 C272 120.0(7)
F38 C273 C272 110.5(3)
F39 C273 C272 110.8(3)
F39A C273 C272 117.5(4)
F38A C273 C272 114.4(6)
C272 C274 C275 118.1(2)
C277 C275 C274 120.9(2)
C277 C275 C276 120.8(2)
C274 C275 C276 118.3(2)
F40A C276 F42 117.6(10)
F40A C276 F42A 106.7(9)
F42 C276 F42A 20.2(14)
F40A C276 F41A 108.8(8)
F42 C276 F41A 82.0(12)
F42A C276 F41A 101.8(10)
F40A C276 F40 81.5(8)
F42 C276 F40 108.9(7)
F42A C276 F40 126.2(9)
F41A C276 F40 31.7(10)
F40A C276 F41 21.1(9)
F42 C276 F41 105.8(8)
F42A C276 F41 90.6(11)
F41A C276 F41 126.8(9)
F40 C276 F41 102.1(6)
F40A C276 C275 115.8(7)
F42 C276 C275 116.3(6)
F42A C276 C275 111.9(7)
F41A C276 C275 110.9(5)
F40 C276 C275 111.0(4)
F41 C276 C275 111.6(6)
C275 C277 C270 122.0(2)
C287 C280 C281 115.62(18)
C287 C280 B2 124.97(18)
C281 C280 B2 119.21(18)
C282 C281 C280 122.55(19)
C281 C282 C284 120.84(19)
C281 C282 C283 119.37(19)
C284 C282 C283 119.76(19)
F45 C283 F43 106.41(18)
F45 C283 F44 106.42(18)
F43 C283 F44 105.97(17)
F45 C283 C282 112.50(18)
F43 C283 C282 112.80(18)
F44 C283 C282 112.23(18)
C282 C284 C285 117.81(19)
C284 C285 C287 121.12(19)
C284 C285 C286 119.59(19)
C287 C285 C286 119.27(19)
F48 C286 F46A 95.6(12)
F48 C286 F48A 113.7(10)
F46A C286 F48A 106.6(8)
F48 C286 F47 108.1(10)
F46A C286 F47 13.8(14)
F48A C286 F47 95.5(10)
F48 C286 F47A 10.2(13)
F46A C286 F47A 104.6(11)
F48A C286 F47A 105.9(9)
F47 C286 F47A 116.4(11)
F48 C286 F46 104.6(8)
F46A C286 F46 116.0(10)
F48A C286 F46 11.8(11)
F47 C286 F46 106.0(7)
F47A C286 F46 96.0(9)
F48 C286 C285 112.9(8)
F46A C286 C285 113.7(7)
F48A C286 C285 113.0(7)
F47 C286 C285 112.2(7)
F47A C286 C285 112.4(8)
F46 C286 C285 112.5(6)
C285 C287 C280 122.01(19)

loop_
_geom_bond_atom_site_label_1
_geom_bond_atom_site_label_2
_geom_bond_distance
Mo1 N1 1.739(2)
Mo1 C1 1.932(2)
Mo1 N3 2.1898(19)
Mo1 C25 2.344(2)
Mo1 C24 2.360(2)
Mo1 N2 2.411(2)
Mo1 C23 2.460(3)
Mo1 C21 2.479(2)
C1 C2 1.516(3)
C2 C3 1.515(5)
C2 C5 1.537(4)
C2 C4 1.547(5)
C5 C6 1.369(4)
C5 C10 1.378(4)
C6 C7 1.375(6)
C7 C8 1.339(7)
C8 C9 1.347(7)
C9 C10 1.387(6)
N1 C11 1.404(3)
C11 C12 1.408(4)
C11 C16 1.416(3)
C12 C13 1.400(4)
C12 C120 1.516(4)
C120 C121 1.524(5)
C120 C122 1.529(5)
C13 C14 1.372(5)
C14 C15 1.377(5)
C15 C16 1.395(4)
C16 C160 1.511(4)
C160 C161 1.535(4)
C160 C162 1.539(4)
N2 C21 1.369(3)
N2 C25 1.386(3)
C21 C23 1.405(4)
C21 C22 1.499(4)
C23 C24 1.417(4)
C24 C25 1.412(4)
C25 C26 1.496(4)
N3 C36 1.359(3)
N3 C31 1.359(3)
C31 C32 1.375(3)
C32 C33 1.387(4)
C33 C35 1.385(4)
C33 C34 1.498(4)
C35 C36 1.390(3)
C36 C37 1.496(4)
B1 C230 1.636(3)
B1 C220 1.637(3)
B1 C240 1.640(3)
B1 C210 1.643(3)
C210 C217 1.405(3)
C210 C211 1.406(3)
C211 C212 1.395(3)
C212 C214 1.389(3)
C212 C213 1.490(3)
C213 F2 1.257(7)
C213 F2A 1.262(7)
C213 F3A 1.285(8)
C213 F3 1.303(7)
C213 F1A 1.381(7)
C213 F1 1.396(7)
C214 C215 1.386(3)
C215 C217 1.388(3)
C215 C216 1.500(3)
C216 F6 1.314(3)
C216 F5 1.333(3)
C216 F4 1.333(3)
C220 C221 1.399(3)
C220 C227 1.401(3)
C221 C222 1.391(3)
C222 C224 1.377(4)
C222 C223 1.500(4)
C223 F7 1.313(4)
C223 F9 1.321(3)
C223 F8 1.328(4)
C224 C225 1.386(4)
C225 C227 1.395(3)
C225 C226 1.494(4)
C226 F11 1.318(4)
C226 F12 1.329(4)
C226 F10 1.344(4)
C230 C237 1.401(3)
C230 C231 1.404(3)
C231 C232 1.390(3)
C232 C234 1.387(3)
C232 C233 1.498(3)
C233 F15 1.339(3)
C233 F13 1.341(3)
C233 F14 1.343(3)
C234 C235 1.386(3)
C235 C237 1.397(3)
C235 C236 1.503(3)
C236 F18 1.330(3)
C236 F16 1.335(3)
C236 F17 1.337(3)
C240 C241 1.401(3)
C240 C247 1.403(3)
C241 C242 1.395(3)
C242 C244 1.394(3)
C242 C243 1.495(3)
C243 F21 1.290(9)
C243 F20A 1.293(9)
C243 F19A 1.328(8)
C243 F20 1.334(7)
C243 F19 1.337(7)
C243 F21A 1.358(8)
C244 C245 1.384(4)
C245 C247 1.386(3)
C245 C246 1.504(4)
C246 F22 1.263(5)
C246 F22A 1.263(7)
C246 F24A 1.278(9)
C246 F24 1.343(6)
C246 F23 1.385(5)
C246 F23A 1.464(9)
Mo2 N4 1.7396(18)
Mo2 C110 1.937(2)
Mo2 N6 2.1908(18)
Mo2 C51 2.343(2)
Mo2 C53 2.359(2)
Mo2 N5 2.4114(19)
Mo2 C54 2.459(2)
Mo2 C55 2.479(2)
C110 C111 1.521(3)
C111 C112 1.529(3)
C111 C113 1.540(3)
C111 C114 1.541(3)
C114 C119 1.386(4)
C114 C115 1.400(3)
C115 C116 1.388(4)
C116 C117 1.365(5)
C117 C118 1.380(5)
C118 C119 1.395(4)
N4 C41 1.403(3)
C41 C46 1.416(3)
C41 C42 1.417(3)
C42 C43 1.392(3)
C42 C420 1.515(3)
C420 C422 1.533(3)
C420 C421 1.534(3)
C43 C44 1.383(4)
C44 C45 1.380(4)
C45 C46 1.398(3)
C46 C460 1.516(3)
C460 C462 1.532(4)
C460 C461 1.538(4)
N5 C55 1.374(3)
N5 C51 1.394(3)
C51 C53 1.405(4)
C51 C52 1.497(4)
C53 C54 1.417(4)
C54 C55 1.405(4)
C55 C56 1.497(4)
N6 C66 1.358(3)
N6 C61 1.365(3)
C61 C62 1.370(3)
C62 C63 1.393(4)
C63 C65 1.385(3)
C63 C64 1.498(3)
C65 C66 1.391(3)
C66 C67 1.503(3)
B2 C250 1.633(3)
B2 C260 1.634(3)
B2 C280 1.642(3)
B2 C270 1.648(3)
C250 C251 1.403(3)
C250 C257 1.404(3)
C251 C252 1.393(3)
C252 C254 1.385(3)
C252 C253 1.496(3)
C253 F25 1.271(5)
C253 F25A 1.272(6)
C253 F26A 1.296(7)
C253 F27 1.307(4)
C253 F26 1.355(4)
C253 F27A 1.377(5)
C254 C255 1.386(3)
C255 C257 1.391(3)
C255 C256 1.492(3)
C256 F30 1.331(3)
C256 F29 1.335(3)
C256 F28 1.348(3)
C260 C267 1.400(3)
C260 C261 1.404(3)
C261 C262 1.391(3)
C262 C264 1.388(3)
C262 C263 1.499(3)
C263 F33A 1.272(7)
C263 F31A 1.285(8)
C263 F33 1.291(5)
C263 F31 1.291(4)
C263 F32 1.353(5)
C263 F32A 1.373(7)
C264 C265 1.378(3)
C265 C267 1.397(3)
C265 C266 1.492(3)
C266 F35A 1.307(11)
C266 F35 1.325(9)
C266 F36A 1.336(11)
C266 F34A 1.342(10)
C266 F34 1.345(10)
C266 F36 1.346(8)
C270 C271 1.399(3)
C270 C277 1.409(3)
C271 C272 1.397(3)
C272 C274 1.381(3)
C272 C273 1.500(3)
C273 F37 1.278(5)
C273 F37A 1.285(9)
C273 F38 1.319(4)
C273 F39 1.332(4)
C273 F39A 1.376(8)
C273 F38A 1.386(9)
C274 C275 1.392(4)
C275 C277 1.390(3)
C275 C276 1.496(3)
C276 F40A 1.266(8)
C276 F42 1.287(8)
C276 F42A 1.293(10)
C276 F41A 1.323(8)
C276 F40 1.325(6)
C276 F41 1.332(7)
C280 C287 1.400(3)
C280 C281 1.406(3)
C281 C282 1.389(3)
C282 C284 1.389(3)
C282 C283 1.497(3)
C283 F45 1.338(3)
C283 F43 1.344(3)
C283 F44 1.349(3)
C284 C285 1.390(3)
C285 C287 1.397(3)
C285 C286 1.504(3)
C286 F48 1.307(9)
C286 F46A 1.319(9)
C286 F48A 1.322(9)
C286 F47 1.323(8)
C286 F47A 1.338(9)
C286 F46 1.339(8)
